data_4305176
loop_
_publ_author_name
'Xin-Yi Wang'
'Zhe-Ming Wang'
'Song Gao'

_publ_section_title
;
Detailed Magnetic Studies on Co(N3)2(4-acetylpyridine)2: a Weak-Ferromagnet
with a Very Big Canting Angle
;
_journal_name_full 'Inorganic Chemistry'
_journal_page_first 5720
_journal_page_last 5726
_journal_paper_doi 10.1021/ic7023549
_journal_volume 47
_journal_year 2008
_chemical_formula_sum 'C14 H14 Co N8 O2'
_chemical_formula_weight 385.26
_chemical_name_systematic
; 
 ? 
;
_space_group_IT_number 14
_symmetry_cell_setting monoclinic
_symmetry_space_group_name_Hall '-P 2ybc'
_symmetry_space_group_name_H-M 'P 1 21/c 1'
_atom_sites_solution_hydrogens geom
_atom_sites_solution_primary direct
_atom_sites_solution_secondary difmap
_audit_creation_method SHELXL-97
_cell_angle_alpha 90.00
_cell_angle_beta 92.3500(10)
_cell_angle_gamma 90.00
_cell_formula_units_Z 2
_cell_length_a 11.7309(4)
_cell_length_b 8.3099(2)
_cell_length_c 8.2315(2)
_cell_measurement_reflns_used 7996
_cell_measurement_temperature 293(2)
_cell_measurement_theta_max 27.485
_cell_measurement_theta_min 3.395
_cell_volume 801.75(4)
_computing_cell_refinement 'HKL Scalepack (Otwinowski and Minor, 1997)'
_computing_data_collection 'KappaCCD (Nonius B. V., 1998)'
_computing_data_reduction 'HKL Denzo (Otwinowski & Minor, 1997) and maXus (Mackay et al., 1998)'
_computing_molecular_graphics 'Bruker SHELXTL V5.1 (Sheldrick, 1998)'
_computing_publication_material 'SHELXL-97 (Sheldrick, 1997)'
_computing_structure_refinement 'SHELXL-97 (Sheldrick, 1997)'
_computing_structure_solution 'SHELXS-97 (Sheldrick, 1990)'
_diffrn_ambient_temperature 293(2)
_diffrn_detector_area_resol_mean 0.76
_diffrn_measured_fraction_theta_full 0.999
_diffrn_measured_fraction_theta_max 0.999
_diffrn_measurement_device_type 'NONIUS KappaCCD'
_diffrn_measurement_method CCD
_diffrn_radiation_monochromator graphite
_diffrn_radiation_source 'fine-focus sealed tube'
_diffrn_radiation_type MoK\a
_diffrn_radiation_wavelength 0.71073
_diffrn_reflns_av_R_equivalents 0.0845
_diffrn_reflns_av_sigmaI/netI 0.0537
_diffrn_reflns_limit_h_max 15
_diffrn_reflns_limit_h_min -15
_diffrn_reflns_limit_k_max 10
_diffrn_reflns_limit_k_min -10
_diffrn_reflns_limit_l_max 10
_diffrn_reflns_limit_l_min -10
_diffrn_reflns_number 15920
_diffrn_reflns_theta_full 27.48
_diffrn_reflns_theta_max 27.48
_diffrn_reflns_theta_min 3.48
_exptl_absorpt_coefficient_mu 1.098
_exptl_absorpt_correction_T_max 0.959
_exptl_absorpt_correction_T_min 0.874
_exptl_absorpt_correction_type empirical
_exptl_absorpt_process_details '(Blessing, 1995, 1997)'
_exptl_crystal_colour red
_exptl_crystal_density_diffrn 1.596
_exptl_crystal_density_method 'not measured'
_exptl_crystal_description plate
_exptl_crystal_F_000 394
_exptl_crystal_size_max 0.30
_exptl_crystal_size_mid 0.18
_exptl_crystal_size_min 0.04
_refine_diff_density_max 0.301
_refine_diff_density_min -0.519
_refine_diff_density_rms 0.075
_refine_ls_extinction_coef 0.015(2)
_refine_ls_extinction_expression Fc^*^=kFc[1+0.001xFc^2^\l^3^/sin(2\q)]^-1/4^
_refine_ls_extinction_method SHELXL
_refine_ls_goodness_of_fit_ref 0.957
_refine_ls_hydrogen_treatment constr
_refine_ls_matrix_type full
_refine_ls_number_parameters 116
_refine_ls_number_reflns 1835
_refine_ls_number_restraints 0
_refine_ls_restrained_S_all 0.957
_refine_ls_R_factor_all 0.0616
_refine_ls_R_factor_gt 0.0329
_refine_ls_shift/su_max 0.000
_refine_ls_shift/su_mean 0.000
_refine_ls_structure_factor_coef Fsqd
_refine_ls_weighting_details 'calc w=1/[\s^2^(Fo^2^)+(0.0427P)^2^+0.0000P] where P=(Fo^2^+2Fc^2^)/3'
_refine_ls_weighting_scheme calc
_refine_ls_wR_factor_gt 0.0709
_refine_ls_wR_factor_ref 0.0772
_reflns_number_gt 1213
_reflns_number_total 1835
_reflns_threshold_expression >2sigma(I)
_cod_data_source_file ic7023549-file001.cif
_cod_data_source_block Co(N3)2(C7H7NO)2
_cod_depositor_comments
;
The following automatic conversions were performed:
'_exptl_absorpt_correction_type' value 'Empirical' changed to 'empirical'
according to '/home/saulius/struct/CIF-dictionaries/cif_core.dic'
dictionary named 'cif_core.dic' version 2.4.1 from 2010-06-29.

Automatic conversion script
Id: cif_fix_enum 1527 2010-12-29 10:47:43Z saulius 
;
_cod_database_code 4305176

loop_
_symmetry_equiv_pos_as_xyz
'x, y, z'
'-x, y+1/2, -z+1/2'
'-x, -y, -z'
'x, -y-1/2, z-1/2'

loop_
_atom_site_label
_atom_site_type_symbol
_atom_site_fract_x
_atom_site_fract_y
_atom_site_fract_z
_atom_site_U_iso_or_equiv
_atom_site_adp_type
_atom_site_occupancy
_atom_site_symmetry_multiplicity
_atom_site_calc_flag
_atom_site_refinement_flags
_atom_site_disorder_assembly
_atom_site_disorder_group
Co1 Co 0.0000 0.5000 0.0000 0.02924(16) Uani 1 2 d S . .
O1 O 0.47148(16) 0.98229(19) -0.2120(3) 0.0744(6) Uani 1 1 d . . .
N1 N -0.05857(16) 0.6121(2) 0.2131(2) 0.0491(5) Uani 1 1 d . . .
N2 N -0.08106(14) 0.7291(2) 0.2824(2) 0.0335(4) Uani 1 1 d . . .
N3 N -0.10742(15) 0.8423(2) 0.3581(2) 0.0452(5) Uani 1 1 d . . .
N4 N 0.13970(14) 0.67023(18) -0.0152(2) 0.0331(4) Uani 1 1 d . . .
C1 C 0.12398(18) 0.8268(2) 0.0140(3) 0.0348(5) Uani 1 1 d . . .
H1A H 0.0564 0.8584 0.0599 0.042 Uiso 1 1 calc R . .
C2 C 0.23984(18) 0.6293(2) -0.0779(3) 0.0429(6) Uani 1 1 d . . .
H2A H 0.2542 0.5208 -0.0958 0.051 Uiso 1 1 calc R . .
C3 C 0.20268(18) 0.9437(2) -0.0204(3) 0.0361(5) Uani 1 1 d . . .
H3A H 0.1881 1.0509 0.0036 0.043 Uiso 1 1 calc R . .
C4 C 0.32187(18) 0.7388(3) -0.1170(3) 0.0448(6) Uani 1 1 d . . .
H4A H 0.3895 0.7044 -0.1608 0.054 Uiso 1 1 calc R . .
C5 C 0.30305(16) 0.9013(2) -0.0906(3) 0.0350(5) Uani 1 1 d . . .
C6 C 0.38916(19) 1.0230(2) -0.1398(3) 0.0436(6) Uani 1 1 d . . .
C7 C 0.3706(2) 1.1965(3) -0.0984(4) 0.0553(7) Uani 1 1 d . . .
H7A H 0.4318 1.2600 -0.1381 0.083 Uiso 1 1 calc R . .
H7B H 0.3684 1.2082 0.0175 0.083 Uiso 1 1 calc R . .
H7C H 0.2995 1.2323 -0.1480 0.083 Uiso 1 1 calc R . .

loop_
_atom_site_aniso_label
_atom_site_aniso_U_11
_atom_site_aniso_U_22
_atom_site_aniso_U_33
_atom_site_aniso_U_23
_atom_site_aniso_U_13
_atom_site_aniso_U_12
Co1 0.0382(2) 0.0208(2) 0.0289(2) -0.00047(16) 0.00431(15) -0.00196(17)
O1 0.0630(12) 0.0519(11) 0.1119(17) -0.0108(10) 0.0488(12) -0.0092(9)
N1 0.0627(13) 0.0417(11) 0.0441(12) -0.0160(9) 0.0171(10) -0.0105(9)
N2 0.0370(9) 0.0326(9) 0.0309(10) 0.0016(8) 0.0031(7) -0.0085(8)
N3 0.0463(11) 0.0349(10) 0.0541(13) -0.0151(9) -0.0008(9) 0.0043(9)
N4 0.0390(10) 0.0256(8) 0.0347(10) -0.0016(7) 0.0028(8) -0.0005(7)
C1 0.0385(12) 0.0282(10) 0.0385(12) -0.0036(9) 0.0107(9) -0.0025(9)
C2 0.0401(12) 0.0259(11) 0.0629(16) -0.0060(10) 0.0050(11) 0.0040(10)
C3 0.0427(12) 0.0246(9) 0.0415(13) -0.0040(9) 0.0082(10) -0.0026(9)
C4 0.0376(12) 0.0358(12) 0.0620(16) -0.0079(11) 0.0142(11) 0.0022(10)
C5 0.0347(11) 0.0317(11) 0.0386(13) -0.0009(9) 0.0039(9) -0.0028(9)
C6 0.0394(12) 0.0393(13) 0.0530(14) -0.0015(10) 0.0109(11) -0.0040(10)
C7 0.0506(14) 0.0368(13) 0.0796(19) 0.0009(12) 0.0145(13) -0.0112(11)

loop_
_atom_type_symbol
_atom_type_description
_atom_type_scat_dispersion_real
_atom_type_scat_dispersion_imag
_atom_type_scat_source
C C 0.0033 0.0016 'International Tables Vol C Tables 4.2.6.8 and 6.1.1.4'
H H 0.0000 0.0000 'International Tables Vol C Tables 4.2.6.8 and 6.1.1.4'
N N 0.0061 0.0033 'International Tables Vol C Tables 4.2.6.8 and 6.1.1.4'
O O 0.0106 0.0060 'International Tables Vol C Tables 4.2.6.8 and 6.1.1.4'
Co Co 0.3494 0.9721 'International Tables Vol C Tables 4.2.6.8 and 6.1.1.4'

loop_
_geom_angle_atom_site_label_1
_geom_angle_atom_site_label_2
_geom_angle_atom_site_label_3
_geom_angle
_geom_angle_site_symmetry_1
_geom_angle_site_symmetry_3
_geom_angle_publ_flag
N1 Co1 N1 180.00(9) 3_565 . ?
N1 Co1 N3 91.20(8) 3_565 4_575 ?
N1 Co1 N3 88.80(8) . 4_575 ?
N1 Co1 N3 88.80(8) 3_565 2_545 ?
N1 Co1 N3 91.20(8) . 2_545 ?
N3 Co1 N3 180.0 4_575 2_545 ?
N1 Co1 N4 88.16(7) 3_565 . ?
N1 Co1 N4 91.84(7) . . ?
N3 Co1 N4 89.92(6) 4_575 . ?
N3 Co1 N4 90.08(6) 2_545 . ?
N1 Co1 N4 91.84(7) 3_565 3_565 ?
N1 Co1 N4 88.16(7) . 3_565 ?
N3 Co1 N4 90.08(6) 4_575 3_565 ?
N3 Co1 N4 89.92(6) 2_545 3_565 ?
N4 Co1 N4 180.0 . 3_565 ?
N2 N1 Co1 149.19(17) . . ?
N1 N2 N3 176.3(2) . . ?
N2 N3 Co1 128.24(15) . 2 ?
C1 N4 C2 116.33(17) . . ?
C1 N4 Co1 120.89(14) . . ?
C2 N4 Co1 121.99(13) . . ?
N4 C1 C3 123.43(19) . . ?
N4 C2 C4 123.62(19) . . ?
C1 C3 C5 119.79(18) . . ?
C2 C4 C5 119.44(19) . . ?
C3 C5 C4 117.31(19) . . ?
C3 C5 C6 122.57(18) . . ?
C4 C5 C6 120.12(19) . . ?
O1 C6 C5 120.55(19) . . ?
O1 C6 C7 120.6(2) . . ?
C5 C6 C7 118.80(19) . . ?

loop_
_geom_bond_atom_site_label_1
_geom_bond_atom_site_label_2
_geom_bond_distance
_geom_bond_site_symmetry_2
_geom_bond_publ_flag
Co1 N1 2.1254(18) 3_565 ?
Co1 N1 2.1254(18) . ?
Co1 N3 2.1331(18) 4_575 ?
Co1 N3 2.1331(18) 2_545 ?
Co1 N4 2.1724(16) . ?
Co1 N4 2.1724(16) 3_565 ?
O1 C6 1.203(3) . ?
N1 N2 1.163(2) . ?
N2 N3 1.177(2) . ?
N3 Co1 2.1331(18) 2 ?
N4 C1 1.337(2) . ?
N4 C2 1.346(3) . ?
C1 C3 1.378(3) . ?
C2 C4 1.372(3) . ?
C3 C5 1.379(3) . ?
C4 C5 1.386(3) . ?
C5 C6 1.497(3) . ?
C6 C7 1.500(3) . ?
